data_7025293
loop_
_publ_author_name
'Meally, Se\'an T.'
'McDonald, Cecelia'
'Karotsis, Georgios'
'Papaefstathiou, Giannis S.'
'Brechin, Euan K.'
'Dunne, Peter W.'
'McArdle, Patrick'
'Power, Nicholas P.'
'Jones, Leigh F.'

_publ_section_title
;
 A family of double-bowl pseudo metallocalix[6]arene discs
;
_journal_issue 20
_journal_name_full 'Dalton Transactions'
_journal_page_first 4809
_journal_paper_doi 10.1039/b926704b
_journal_volume 39
_journal_year 2010
_chemical_formula_sum 'C57 H66 N11 O30 Zn7'
_chemical_formula_weight 1842.80
_chemical_name_common '[Zn7(OH)6(immp)6](NO3)2.3MeNO2'
_chemical_name_systematic
;
?
;
_space_group_IT_number 165
_symmetry_cell_setting trigonal
_symmetry_space_group_name_Hall '-P 3 2"c'
_symmetry_space_group_name_H-M 'P -3 c 1'
_atom_sites_solution_hydrogens geom
_atom_sites_solution_primary direct
_atom_sites_solution_secondary difmap
_audit_creation_method SHELXL-97
_cell_angle_alpha 90.00
_cell_angle_beta 90.00
_cell_angle_gamma 120.00
_cell_formula_units_Z 2
_cell_length_a 14.082(2)
_cell_length_b 14.082(2)
_cell_length_c 22.759(5)
_cell_measurement_temperature 150(2)
_cell_volume 3908.5(12)
_computing_cell_refinement
;
CrysAlisPro, Oxford Diffraction Ltd.,
Version 1.171.33.41 (release 06-05-2009 CrysAlis171 .NET)
(compiled May 6 2009,17:20:42)
;
_computing_data_collection
;
CrysAlisPro, Oxford Diffraction Ltd.,
Version 1.171.33.41 (release 06-05-2009 CrysAlis171 .NET)
(compiled May 6 2009,17:20:42)
;
_computing_data_reduction
;
CrysAlisPro, Oxford Diffraction Ltd.,
Version 1.171.33.41 (release 06-05-2009 CrysAlis171 .NET)
(compiled May 6 2009,17:20:42)
;
_computing_molecular_graphics 'ORTEX (P.McArdle, 1995)'
_computing_publication_material 'SHELXL-97/2 (Sheldrick,1997)'
_computing_structure_refinement 'SHELXL-97 (Sheldrick, 1997)'
_computing_structure_solution 'SHELXS-97 (Sheldrick, 1990)'
_diffrn_ambient_temperature 150(2)
_diffrn_detector_area_resol_mean 16.1048
_diffrn_measured_fraction_theta_full 0.976
_diffrn_measured_fraction_theta_max 0.976
_diffrn_measurement_details
;
1 omega -49.00 73.00 1.0000 120.0000
omega____ theta____ kappa____ phi______ frames
- 19.7341 0.0000 -180.0000 122
;
_diffrn_measurement_device_type 'Xcalibur, Sapphire3'
_diffrn_measurement_method '\w scans'
_diffrn_orient_matrix_UB_11 -0.0170553713
_diffrn_orient_matrix_UB_12 -0.0511294392
_diffrn_orient_matrix_UB_13 -0.0139947565
_diffrn_orient_matrix_UB_21 -0.0371105240
_diffrn_orient_matrix_UB_22 -0.0276363995
_diffrn_orient_matrix_UB_23 0.0233852042
_diffrn_orient_matrix_UB_31 -0.0416865513
_diffrn_orient_matrix_UB_32 0.0045481172
_diffrn_orient_matrix_UB_33 -0.0151191974
_diffrn_radiation_monochromator graphite
_diffrn_radiation_source 'Enhance (Mo) X-ray Source'
_diffrn_radiation_type 'Mo K\a'
_diffrn_radiation_wavelength 0.7107
_diffrn_reflns_av_R_equivalents 0.0448
_diffrn_reflns_av_sigmaI/netI 0.0292
_diffrn_reflns_limit_h_max 16
_diffrn_reflns_limit_h_min -11
_diffrn_reflns_limit_k_max 19
_diffrn_reflns_limit_k_min -11
_diffrn_reflns_limit_l_max 17
_diffrn_reflns_limit_l_min -30
_diffrn_reflns_number 9120
_diffrn_reflns_theta_full 25.34
_diffrn_reflns_theta_max 25.34
_diffrn_reflns_theta_min 3.0275
_exptl_absorpt_coefficient_mu 2.196
_exptl_absorpt_correction_T_max 1.00000
_exptl_absorpt_correction_T_min 0.75109
_exptl_absorpt_correction_type multi-scan
_exptl_absorpt_process_details
;
CrysAlisPro, Oxford Diffraction Ltd.,
Version 1.171.33.41 (release 06-05-2009 CrysAlis171 .NET)
(compiled May 6 2009,17:20:42)
Empirical absorption correction using spherical harmonics,
implemented in SCALE3 ABSPACK scaling algorithm.
;
_exptl_crystal_colour Yellow
_exptl_crystal_density_diffrn 1.566
_exptl_crystal_density_method 'not measured'
_exptl_crystal_description Parallelepiped
_exptl_crystal_F_000 1870
_exptl_crystal_size_max 0.40
_exptl_crystal_size_mid 0.20
_exptl_crystal_size_min 0.15
_refine_diff_density_max 2.249
_refine_diff_density_min -0.849
_refine_diff_density_rms 0.207
_refine_ls_extinction_method none
_refine_ls_goodness_of_fit_ref 1.119
_refine_ls_hydrogen_treatment constr
_refine_ls_matrix_type full
_refine_ls_number_parameters 157
_refine_ls_number_reflns 2338
_refine_ls_number_restraints 7
_refine_ls_restrained_S_all 1.118
_refine_ls_R_factor_all 0.0769
_refine_ls_R_factor_gt 0.0713
_refine_ls_shift/su_max 0.000
_refine_ls_shift/su_mean 0.000
_refine_ls_structure_factor_coef Fsqd
_refine_ls_weighting_details 'calc w=1/[\s^2^(Fo^2^)+(0.1420P)^2^+11.7546P] where P=(Fo^2^+2Fc^2^)/3'
_refine_ls_weighting_scheme calc
_refine_ls_wR_factor_gt 0.2035
_refine_ls_wR_factor_ref 0.2079
_reflns_number_gt 2059
_reflns_number_total 2338
_reflns_threshold_expression >2sigma(I)
_cod_data_source_file b926704b.txt
_cod_data_source_block lfj60a-1
_cod_depositor_comments
;
The following automatic conversions were performed:

'_symmetry_cell_setting' value 'Trigonal' changed to 'trigonal'
according to /home/saulius/struct/CIF-dictionaries/cif_core.dic
dictionary named 'cif_core.dic' version 2.4.2 from 2011-04-26.

Automatic conversion script
Id: cif_fix_values 1891 2012-01-12 08:04:46Z andrius 
;
_cod_original_cell_volume 3908.2(11)
_cod_original_sg_symbol_H-M P-3c1
_cod_database_code 7025293

loop_
_symmetry_equiv_pos_as_xyz
'x, y, z'
'-y, x-y, z'
'-x+y, -x, z'
'x-y, -y, -z+1/2'
'-x, -x+y, -z+1/2'
'y, x, -z+1/2'
'-x, -y, -z'
'y, -x+y, -z'
'x-y, x, -z'
'-x+y, y, z-1/2'
'x, x-y, z-1/2'
'-y, -x, z-1/2'

loop_
_atom_site_label
_atom_site_type_symbol
_atom_site_fract_x
_atom_site_fract_y
_atom_site_fract_z
_atom_site_U_iso_or_equiv
_atom_site_adp_type
_atom_site_occupancy
_atom_site_symmetry_multiplicity
_atom_site_calc_flag
_atom_site_refinement_flags
Zn1 Zn 0.0000 0.0000 0.0000 0.0205(4) Uani 1 6 d S
Zn2 Zn 0.25469(5) 0.14525(5) -0.01270(3) 0.0195(3) Uani 1 1 d .
O1 O 0.1299(3) 0.1321(3) 0.04529(16) 0.0206(9) Uani 1 1 d .
H1 H 0.1381 0.1267 0.0886 0.025 Uiso 1 1 calc R
O2 O 0.2448(3) 0.2803(3) -0.03444(16) 0.0210(8) Uani 1 1 d .
O3 O 0.1569(4) 0.4014(3) -0.05663(19) 0.0267(9) Uani 1 1 d .
O4 O 0.4173(5) 0.6562(5) -0.2943(3) 0.0581(16) Uani 1 1 d .
O5 O 0.097(3) 0.162(4) 0.1806(17) 0.29(2) Uiso 0.50 1 d PD
O6 O -0.085(2) 0.085(3) 0.1728(11) 0.167(10) Uiso 0.50 1 d PD
N1 N 0.3802(4) 0.1980(4) -0.0743(2) 0.0269(11) Uani 1 1 d .
N2 N 0.3333 0.6667 -0.2948(4) 0.039(2) Uani 1 3 d S
N3 N 0.005(3) 0.144(2) 0.1949(9) 0.165(14) Uiso 0.50 1 d PD
C1 C 0.4370(7) 0.1328(7) -0.0765(4) 0.047(2) Uani 1 1 d .
H1A H 0.3853 0.0580 -0.0894 0.071 Uiso 1 1 calc R
H1B H 0.4647 0.1307 -0.0373 0.071 Uiso 1 1 calc R
H1C H 0.4984 0.1670 -0.1042 0.071 Uiso 1 1 calc R
C2 C 0.4103(5) 0.2760(5) -0.1121(3) 0.0284(13) Uani 1 1 d .
H2 H 0.4691 0.2892 -0.1375 0.034 Uiso 1 1 calc R
C3 C 0.3623(5) 0.3454(5) -0.1192(2) 0.0222(12) Uani 1 1 d .
C4 C 0.2812(5) 0.3426(4) -0.0813(2) 0.0179(11) Uani 1 1 d .
C5 C 0.2376(5) 0.4111(5) -0.0947(3) 0.0226(12) Uani 1 1 d .
C6 C 0.2720(6) 0.4798(5) -0.1433(3) 0.0295(13) Uani 1 1 d .
H6 H 0.2399 0.5235 -0.1521 0.035 Uiso 1 1 calc R
C7 C 0.3544(6) 0.4840(5) -0.1790(3) 0.0331(15) Uani 1 1 d .
H7 H 0.3801 0.5328 -0.2116 0.040 Uiso 1 1 calc R
C8 C 0.3986(6) 0.4187(5) -0.1677(3) 0.0296(14) Uani 1 1 d .
H8 H 0.4543 0.4223 -0.1927 0.035 Uiso 1 1 calc R
C9 C 0.1433(5) 0.4937(5) -0.0478(3) 0.0319(14) Uani 1 1 d .
H9A H 0.2152 0.5593 -0.0419 0.048 Uiso 1 1 calc R
H9B H 0.0976 0.4816 -0.0130 0.048 Uiso 1 1 calc R
H9C H 0.1078 0.5039 -0.0823 0.048 Uiso 1 1 calc R
C10 C 0.0000 0.195(2) 0.2500 0.143(10) Uiso 1 2 d SD

loop_
_atom_site_aniso_label
_atom_site_aniso_U_11
_atom_site_aniso_U_22
_atom_site_aniso_U_33
_atom_site_aniso_U_23
_atom_site_aniso_U_13
_atom_site_aniso_U_12
Zn1 0.0138(5) 0.0138(5) 0.0338(9) 0.000 0.000 0.0069(3)
Zn2 0.0152(4) 0.0160(4) 0.0277(5) 0.0047(2) 0.0021(2) 0.0081(3)
O1 0.017(2) 0.0155(19) 0.0265(18) 0.0002(15) 0.0010(15) 0.0066(16)
O2 0.019(2) 0.0173(19) 0.029(2) 0.0066(15) 0.0072(15) 0.0102(17)
O3 0.027(2) 0.019(2) 0.038(2) 0.0072(17) 0.0106(19) 0.0143(18)
O4 0.050(4) 0.062(4) 0.070(4) 0.022(3) 0.014(3) 0.034(3)
N1 0.025(3) 0.026(3) 0.035(3) 0.007(2) 0.007(2) 0.017(2)
N2 0.041(4) 0.041(4) 0.033(5) 0.000 0.000 0.0207(19)
C1 0.053(5) 0.051(5) 0.061(5) 0.022(4) 0.028(4) 0.044(4)
C2 0.026(3) 0.030(3) 0.030(3) 0.005(3) 0.008(2) 0.015(3)
C3 0.024(3) 0.015(3) 0.026(3) 0.000(2) 0.004(2) 0.008(2)
C4 0.015(3) 0.013(2) 0.021(3) 0.000(2) 0.001(2) 0.004(2)
C5 0.018(3) 0.016(3) 0.030(3) -0.003(2) 0.000(2) 0.007(2)
C6 0.042(4) 0.020(3) 0.029(3) 0.002(2) -0.003(3) 0.017(3)
C7 0.047(4) 0.027(3) 0.025(3) 0.006(2) 0.005(3) 0.018(3)
C8 0.039(4) 0.026(3) 0.022(3) 0.003(2) 0.007(2) 0.014(3)
C9 0.023(3) 0.021(3) 0.054(4) -0.002(3) 0.004(3) 0.012(3)

loop_
_atom_type_symbol
_atom_type_description
_atom_type_scat_dispersion_real
_atom_type_scat_dispersion_imag
_atom_type_scat_source
C C 0.0033 0.0016 'International Tables Vol C Tables 4.2.6.8 and 6.1.1.4'
H H 0.0000 0.0000 'International Tables Vol C Tables 4.2.6.8 and 6.1.1.4'
N N 0.0061 0.0033 'International Tables Vol C Tables 4.2.6.8 and 6.1.1.4'
O O 0.0106 0.0060 'International Tables Vol C Tables 4.2.6.8 and 6.1.1.4'
Zn Zn 0.2839 1.4301 'International Tables Vol C Tables 4.2.6.8 and 6.1.1.4'

loop_
_geom_angle_atom_site_label_1
_geom_angle_atom_site_label_2
_geom_angle_atom_site_label_3
_geom_angle
_geom_angle_site_symmetry_1
_geom_angle_site_symmetry_3
O1 Zn1 O1 180.00(17) . 7
O1 Zn1 O1 98.23(13) . 3
O1 Zn1 O1 81.77(13) 7 3
O1 Zn1 O1 81.77(13) . 8
O1 Zn1 O1 98.23(13) 7 8
O1 Zn1 O1 81.77(13) 3 8
O1 Zn1 O1 81.77(13) . 9
O1 Zn1 O1 98.23(13) 7 9
O1 Zn1 O1 180.0(2) 3 9
O1 Zn1 O1 98.23(13) 8 9
O1 Zn1 O1 98.23(13) . 2
O1 Zn1 O1 81.77(13) 7 2
O1 Zn1 O1 98.23(13) 3 2
O1 Zn1 O1 180.0(3) 8 2
O1 Zn1 O1 81.77(13) 9 2
O1 Zn1 Zn2 39.90(10) . 9
O1 Zn1 Zn2 140.10(10) 7 9
O1 Zn1 Zn2 137.32(10) 3 9
O1 Zn1 Zn2 95.92(10) 8 9
O1 Zn1 Zn2 42.68(10) 9 9
O1 Zn1 Zn2 84.08(10) 2 9
O1 Zn1 Zn2 140.10(10) . 3
O1 Zn1 Zn2 39.90(10) 7 3
O1 Zn1 Zn2 42.68(10) 3 3
O1 Zn1 Zn2 84.08(10) 8 3
O1 Zn1 Zn2 137.32(10) 9 3
O1 Zn1 Zn2 95.92(10) 2 3
Zn2 Zn1 Zn2 180.00(2) 9 3
O1 Zn1 Zn2 137.32(10) . 7
O1 Zn1 Zn2 42.68(10) 7 7
O1 Zn1 Zn2 84.08(10) 3 7
O1 Zn1 Zn2 140.10(10) 8 7
O1 Zn1 Zn2 95.92(10) 9 7
O1 Zn1 Zn2 39.90(10) 2 7
Zn2 Zn1 Zn2 119.157(4) 9 7
Zn2 Zn1 Zn2 60.843(4) 3 7
O1 Zn1 Zn2 84.08(10) . 8
O1 Zn1 Zn2 95.92(10) 7 8
O1 Zn1 Zn2 39.90(10) 3 8
O1 Zn1 Zn2 42.68(10) 8 8
O1 Zn1 Zn2 140.10(10) 9 8
O1 Zn1 Zn2 137.32(10) 2 8
Zn2 Zn1 Zn2 119.157(4) 9 8
Zn2 Zn1 Zn2 60.843(4) 3 8
Zn2 Zn1 Zn2 119.157(4) 7 8
O1 Zn1 Zn2 95.92(10) . 2
O1 Zn1 Zn2 84.08(10) 7 2
O1 Zn1 Zn2 140.10(10) 3 2
O1 Zn1 Zn2 137.32(10) 8 2
O1 Zn1 Zn2 39.90(10) 9 2
O1 Zn1 Zn2 42.68(10) 2 2
Zn2 Zn1 Zn2 60.843(4) 9 2
Zn2 Zn1 Zn2 119.157(4) 3 2
Zn2 Zn1 Zn2 60.843(4) 7 2
Zn2 Zn1 Zn2 180.000(12) 8 2
O1 Zn2 O2 114.68(16) 8 .
O1 Zn2 O2 79.99(15) 8 8
O2 Zn2 O2 161.53(9) . 8
O1 Zn2 N1 104.91(18) 8 .
O2 Zn2 N1 86.85(18) . .
O2 Zn2 N1 100.55(19) 8 .
O1 Zn2 O1 83.4(2) 8 .
O2 Zn2 O1 78.08(15) . .
O2 Zn2 O1 93.35(15) 8 .
N1 Zn2 O1 164.82(18) . .
O1 Zn2 O3 150.62(15) 8 8
O2 Zn2 O3 93.25(15) . 8
O2 Zn2 O3 70.89(15) 8 8
N1 Zn2 O3 84.60(19) . 8
O1 Zn2 O3 94.32(15) . 8
Zn2 O1 Zn1 98.15(16) 9 .
Zn2 O1 Zn2 99.30(15) 9 .
Zn1 O1 Zn2 95.04(15) . .
Zn2 O1 H1 119.7 9 .
Zn1 O1 H1 119.7 . .
Zn2 O1 H1 119.7 . .
C4 O2 Zn2 129.5(4) . .
C4 O2 Zn2 124.0(4) . 9
Zn2 O2 Zn2 101.50(16) . 9
C5 O3 C9 118.6(5) . .
C5 O3 Zn2 111.0(3) . 9
C9 O3 Zn2 125.7(4) . 9
C2 N1 C1 117.0(5) . .
C2 N1 Zn2 127.8(4) . .
C1 N1 Zn2 115.1(4) . .
O4 N2 O4 119.99(2) 2_665 3_565
O4 N2 O4 119.99(2) 2_665 .
O4 N2 O4 119.99(2) 3_565 .
O6 N3 O5 131(3) . .
O6 N3 C10 113(2) . .
O5 N3 C10 115(3) . .
N1 C1 H1A 109.5 . .
N1 C1 H1B 109.5 . .
H1A C1 H1B 109.5 . .
N1 C1 H1C 109.5 . .
H1A C1 H1C 109.5 . .
H1B C1 H1C 109.5 . .
N1 C2 C3 125.7(6) . .
N1 C2 H2 117.1 . .
C3 C2 H2 117.1 . .
C4 C3 C8 119.1(5) . .
C4 C3 C2 123.7(5) . .
C8 C3 C2 117.2(5) . .
O2 C4 C5 118.3(5) . .
O2 C4 C3 123.7(5) . .
C5 C4 C3 118.0(5) . .
O3 C5 C6 123.6(6) . .
O3 C5 C4 114.5(5) . .
C6 C5 C4 121.9(6) . .
C5 C6 C7 119.3(6) . .
C5 C6 H6 120.3 . .
C7 C6 H6 120.3 . .
C8 C7 C6 120.6(6) . .
C8 C7 H7 119.7 . .
C6 C7 H7 119.7 . .
C7 C8 C3 121.0(6) . .
C7 C8 H8 119.5 . .
C3 C8 H8 119.5 . .
O3 C9 H9A 109.5 . .
O3 C9 H9B 109.5 . .
H9A C9 H9B 109.5 . .
O3 C9 H9C 109.5 . .
H9A C9 H9C 109.5 . .
H9B C9 H9C 109.5 . .
N3 C10 N3 118(2) . 5

loop_
_geom_bond_atom_site_label_1
_geom_bond_atom_site_label_2
_geom_bond_distance
_geom_bond_site_symmetry_2
Zn1 O1 2.113(4) .
Zn1 O1 2.113(4) 7
Zn1 O1 2.113(4) 3
Zn1 O1 2.113(4) 8
Zn1 O1 2.113(4) 9
Zn1 O1 2.113(4) 2
Zn1 Zn2 3.1296(8) 9
Zn1 Zn2 3.1296(8) 3
Zn1 Zn2 3.1296(8) 7
Zn1 Zn2 3.1296(7) 8
Zn1 Zn2 3.1296(8) 2
Zn2 O1 2.028(4) 8
Zn2 O2 2.036(4) .
Zn2 O2 2.056(4) 8
Zn2 N1 2.080(5) .
Zn2 O1 2.130(4) .
Zn2 O3 2.413(4) 8
O1 Zn2 2.028(4) 9
O1 H1 1.0000 .
O2 C4 1.311(6) .
O2 Zn2 2.056(4) 9
O3 C5 1.379(7) .
O3 C9 1.420(7) .
O3 Zn2 2.413(4) 9
O4 N2 1.263(6) .
O5 N3 1.224(18) .
O6 N3 1.222(18) .
N1 C2 1.289(8) .
N1 C1 1.490(8) .
N2 O4 1.263(6) 2_665
N2 O4 1.263(6) 3_565
N3 C10 1.470(18) .
C1 H1A 0.9800 .
C1 H1B 0.9800 .
C1 H1C 0.9800 .
C2 C3 1.448(8) .
C2 H2 0.9500 .
C3 C4 1.415(8) .
C3 C8 1.421(8) .
C4 C5 1.412(8) .
C5 C6 1.387(8) .
C6 C7 1.393(10) .
C6 H6 0.9500 .
C7 C8 1.369(10) .
C7 H7 0.9500 .
C8 H8 0.9500 .
C9 H9A 0.9800 .
C9 H9B 0.9800 .
C9 H9C 0.9800 .
C10 N3 1.470(18) 5
